data_7004391
loop_
_publ_author_name
'Khalaf, Majid S.'
'Coles, Martyn P.'
'Hitchcock, Peter B.'

_publ_section_title
;
 A structural, theoretical and coordinative evaluation of the bicyclic
 guanidinate derived from 1,4,6-triazabicyclo[3.3.0]oct-4-ene
;
_journal_issue 32
_journal_name_full 'Dalton Transactions'
_journal_page_first 4288
_journal_page_last 4295
_journal_paper_doi 10.1039/b806510a
_journal_year 2008
_chemical_compound_source 'synthesis as described'
_chemical_formula_moiety 'C45 H75 Li6 N27, C4 H10 O'
_chemical_formula_sum 'C49 H85 Li6 N27 O'
_chemical_formula_weight 1110.08
_chemical_name_systematic
;
?
;
_space_group_IT_number 2
_symmetry_cell_setting triclinic
_symmetry_Int_Tables_number 2
_symmetry_space_group_name_Hall '-P 1'
_symmetry_space_group_name_H-M 'P -1'
_atom_sites_solution_hydrogens geom
_atom_sites_solution_primary direct
_atom_sites_solution_secondary difmap
_audit_conform_dict_location ftp://ftp.iucr.org/pub/cif_core.dic
_audit_conform_dict_name cif_core.dic
_audit_conform_dict_version 2.2
_audit_creation_date 2007-07-23T14:52:15-00:00
_audit_creation_method 'WinGX routine CIF_UPDATE'
_cell_angle_alpha 68.643(1)
_cell_angle_beta 79.395(1)
_cell_angle_gamma 88.720(1)
_cell_formula_units_Z 2
_cell_length_a 14.2908(2)
_cell_length_b 15.0897(2)
_cell_length_c 15.2485(2)
_cell_measurement_reflns_used 24635
_cell_measurement_temperature 173(2)
_cell_measurement_theta_max 26.022
_cell_measurement_theta_min 3.395
_cell_measurement_wavelength 0.71073
_cell_volume 3006.54(7)
_computing_cell_refinement 'HKL Scalepack (Otwinowski & Minor 1997)'
_computing_data_collection 'Collect (Nonius BV, 1997-2000)'
_computing_data_reduction 'HKL Denzo and Scalepack (Otwinowski & Minor 1997)'
_computing_molecular_graphics 'Ortep-3 for Windows (Farrugia, 1997)'
_computing_publication_material 'WinGX publication routines (Farrugia, 1999)'
_computing_structure_refinement 'SHELXL-97 (Sheldrick, 1997)'
_computing_structure_solution 'SHELXS-97 (Sheldrick, 1997)'
_diffrn_ambient_temperature 173(2)
_diffrn_detector 'CCD plate'
_diffrn_measured_fraction_theta_full 0.992
_diffrn_measured_fraction_theta_max 0.992
_diffrn_measurement_device '95mm CCD camera on \k-goniostat'
_diffrn_measurement_device_type KappaCCD
_diffrn_measurement_method 'CCD rotation images, thick slices'
_diffrn_orient_matrix_type 'by Nonius Collect from scalepack cell'
_diffrn_orient_matrix_UB_11 -0.427588E-1
_diffrn_orient_matrix_UB_12 0.504594E-1
_diffrn_orient_matrix_UB_13 -0.310028E-1
_diffrn_orient_matrix_UB_21 0.494642E-1
_diffrn_orient_matrix_UB_22 0.229607E-1
_diffrn_orient_matrix_UB_23 -0.600596E-1
_diffrn_orient_matrix_UB_31 -0.28377E-1
_diffrn_orient_matrix_UB_32 -0.44744E-1
_diffrn_orient_matrix_UB_33 -0.239488E-1
_diffrn_radiation_monochromator graphite
_diffrn_radiation_probe x-ray
_diffrn_radiation_type MoK\a
_diffrn_radiation_wavelength 0.71073
_diffrn_reflns_av_R_equivalents 0.0356
_diffrn_reflns_av_unetI/netI 0.03
_diffrn_reflns_limit_h_max 16
_diffrn_reflns_limit_h_min -17
_diffrn_reflns_limit_k_max 18
_diffrn_reflns_limit_k_min -18
_diffrn_reflns_limit_l_max 17
_diffrn_reflns_limit_l_min -18
_diffrn_reflns_number 47304
_diffrn_reflns_theta_full 26.04
_diffrn_reflns_theta_max 26.04
_diffrn_reflns_theta_min 3.42
_diffrn_source 'Enraf Nonius FR590'
_exptl_absorpt_coefficient_mu 0.079
_exptl_absorpt_correction_type none
_exptl_crystal_colour colourless
_exptl_crystal_density_diffrn 1.226
_exptl_crystal_density_method 'not measured'
_exptl_crystal_description prism
_exptl_crystal_F_000 1188
_exptl_crystal_size_max 0.4
_exptl_crystal_size_mid 0.4
_exptl_crystal_size_min 0.3
_refine_diff_density_max 0.555
_refine_diff_density_min -0.591
_refine_diff_density_rms 0.043
_refine_ls_extinction_method none
_refine_ls_goodness_of_fit_ref 1.018
_refine_ls_hydrogen_treatment mixed
_refine_ls_matrix_type full
_refine_ls_number_parameters 770
_refine_ls_number_reflns 11783
_refine_ls_number_restraints 0
_refine_ls_restrained_S_all 1.018
_refine_ls_R_factor_all 0.0731
_refine_ls_R_factor_gt 0.0572
_refine_ls_shift/su_max 0
_refine_ls_shift/su_mean 0
_refine_ls_structure_factor_coef Fsqd
_refine_ls_weighting_details 'calc w=1/[\s^2^(Fo^2^)+(0.0611P)^2^+2.1608P] where P=(Fo^2^+2Fc^2^)/3'
_refine_ls_weighting_scheme calc
_refine_ls_wR_factor_gt 0.1372
_refine_ls_wR_factor_ref 0.1484
_reflns_number_gt 9459
_reflns_number_total 11783
_reflns_threshold_expression >2sigma(I)
_cod_data_source_file b806510a.txt
_cod_data_source_block (1b)-jul1107
_cod_database_code 7004391

loop_
_symmetry_equiv_pos_as_xyz
'x, y, z'
'-x, -y, -z'

loop_
_atom_site_label
_atom_site_type_symbol
_atom_site_fract_x
_atom_site_fract_y
_atom_site_fract_z
_atom_site_U_iso_or_equiv
_atom_site_adp_type
_atom_site_occupancy
_atom_site_symmetry_multiplicity
_atom_site_calc_flag
_atom_site_refinement_flags
_atom_site_disorder_assembly
_atom_site_disorder_group
Li1 Li 0.2849(2) 0.7077(2) 0.2106(2) 0.0302(6) Uani 1 1 d . . .
Li2 Li 0.1559(2) 0.7626(2) 0.3579(2) 0.0300(6) Uani 1 1 d . . .
Li3 Li 0.1398(2) 0.9254(2) 0.2214(2) 0.0297(6) Uani 1 1 d . . .
Li4 Li 0.2680(2) 0.8672(2) 0.0737(2) 0.0291(6) Uani 1 1 d . B .
Li5 Li 0.4715(2) 0.7156(2) 0.2946(2) 0.0361(7) Uani 1 1 d . . .
Li6 Li 0.3323(2) 0.7683(2) 0.4437(2) 0.0358(7) Uani 1 1 d . . .
N1 N 0.35833(10) 0.83747(10) 0.18073(10) 0.0266(3) Uani 1 1 d . . .
N2 N 0.25494(10) 0.88017(10) 0.30197(11) 0.0279(3) Uani 1 1 d . . .
N3 N 0.38975(10) 0.97176(10) 0.21004(10) 0.0250(3) Uani 1 1 d . . .
N4 N 0.06905(10) 0.79825(11) 0.25288(11) 0.0280(3) Uani 1 1 d . . .
N5 N 0.17238(10) 0.75308(10) 0.13334(11) 0.0282(3) Uani 1 1 d . . .
N6 N 0.01027(10) 0.72529(11) 0.16462(12) 0.0315(3) Uani 1 1 d . . .
N7 N 0.36923(12) 0.61826(12) 0.16551(13) 0.0380(4) Uani 1 1 d . . .
N8 N 0.51651(11) 0.64011(11) 0.21203(12) 0.0339(4) Uani 1 1 d . . .
N9 N 0.47853(12) 0.50209(12) 0.19337(14) 0.0408(4) Uani 1 1 d . . .
N10 N 0.21648(11) 0.64133(11) 0.35105(12) 0.0321(4) Uani 1 1 d . . .
N11 N 0.36091(10) 0.65287(10) 0.40628(11) 0.0286(3) Uani 1 1 d . . .
N12 N 0.27771(14) 0.51068(13) 0.45227(17) 0.0607(6) Uani 1 1 d . . .
N13 N 0.56633(11) 0.76628(11) 0.34758(11) 0.0325(4) Uani 1 1 d . . .
N14 N 0.45424(11) 0.81241(12) 0.46035(12) 0.0370(4) Uani 1 1 d . . .
N15 N 0.61494(11) 0.84519(13) 0.43615(12) 0.0383(4) Uani 1 1 d . . .
N16 N 0.08152(11) 0.74695(13) 0.49045(12) 0.0388(4) Uani 1 1 d . . .
N17 N 0.22402(11) 0.75502(12) 0.55079(12) 0.0366(4) Uani 1 1 d . . .
N18 N 0.08801(13) 0.67291(13) 0.65013(12) 0.0438(4) Uani 1 1 d . . .
N19 N 0.19819(10) 0.98801(10) 0.07314(10) 0.0275(3) Uani 1 1 d . . .
N20 N 0.18889(11) 1.14493(11) -0.01918(11) 0.0338(4) Uani 1 1 d . . .
N21 N 0.31136(12) 1.11257(11) 0.05667(12) 0.0353(4) Uani 1 1 d . . .
H21X H 0.3434(17) 1.0809(17) 0.1013(17) 0.045(6) Uiso 1 1 d . . .
N22 N 0.32094(11) 0.87444(12) -0.06135(11) 0.0338(4) Uani 1 1 d . . .
N23 N 0.41916(17) 0.73891(17) -0.03189(16) 0.0617(6) Uani 1 1 d . . .
H23X H 0.4047(19) 0.7109(19) 0.032(2) 0.061(8) Uiso 1 1 d . . .
N25 N 0.04343(12) 1.01488(12) 0.25224(13) 0.0408(4) Uani 1 1 d . . .
N26 N -0.01576(13) 0.92769(15) 0.42013(13) 0.0449(4) Uani 1 1 d . . .
H26X H 0.0219(17) 0.8775(17) 0.4351(16) 0.044(6) Uiso 1 1 d . . .
N27 N -0.10123(12) 1.03914(14) 0.33127(14) 0.0466(5) Uani 1 1 d . . .
C1 C 0.32982(11) 0.89050(12) 0.23234(12) 0.0229(3) Uani 1 1 d . . .
C2 C 0.45058(12) 0.88406(13) 0.11927(13) 0.0294(4) Uani 1 1 d . . .
H2B H 0.4419 0.9218 0.0532 0.035 Uiso 1 1 calc R . .
H2A H 0.4981 0.8358 0.1168 0.035 Uiso 1 1 calc R . .
C3 C 0.48297(12) 0.94888(13) 0.16663(13) 0.0287(4) Uani 1 1 d . . .
H3B H 0.5213 0.9149 0.2156 0.034 Uiso 1 1 calc R . .
H3A H 0.5196 1.0066 0.1188 0.034 Uiso 1 1 calc R . .
C4 C 0.37116(13) 0.99749(14) 0.29529(13) 0.0319(4) Uani 1 1 d . . .
H4B H 0.3776 1.0672 0.2782 0.038 Uiso 1 1 calc R . .
H4A H 0.4138 0.9654 0.3406 0.038 Uiso 1 1 calc R . .
C5 C 0.26688(13) 0.95942(13) 0.33617(14) 0.0330(4) Uani 1 1 d . . .
H5B H 0.2543 0.9358 0.4071 0.04 Uiso 1 1 calc R . .
H5A H 0.2226 1.0102 0.3124 0.04 Uiso 1 1 calc R . .
C6 C 0.08969(12) 0.76214(12) 0.18477(13) 0.0257(4) Uani 1 1 d . . .
C7 C -0.03593(13) 0.78256(15) 0.28491(14) 0.0355(4) Uani 1 1 d . . .
H7B H -0.0685 0.8419 0.2561 0.043 Uiso 1 1 calc R . .
H7A H -0.0535 0.7612 0.3556 0.043 Uiso 1 1 calc R . .
C8 C -0.06313(13) 0.70522(15) 0.25017(15) 0.0397(5) Uani 1 1 d . . .
H8B H -0.0591 0.6405 0.2978 0.048 Uiso 1 1 calc R . .
H8A H -0.1278 0.7127 0.2347 0.048 Uiso 1 1 calc R . .
C9 C 0.04761(15) 0.65740(15) 0.12125(17) 0.0416(5) Uani 1 1 d . . .
H9B H 0.0096 0.653 0.0747 0.05 Uiso 1 1 calc R . .
H9A H 0.0512 0.5933 0.17 0.05 Uiso 1 1 calc R . .
C10 C 0.14690(14) 0.70487(15) 0.07151(16) 0.0380(5) Uani 1 1 d . . .
H10B H 0.1935 0.6566 0.0663 0.046 Uiso 1 1 calc R . .
H10A H 0.1453 0.7515 0.0064 0.046 Uiso 1 1 calc R . .
C11 C 0.45378(13) 0.59424(13) 0.18928(13) 0.0300(4) Uani 1 1 d . . .
C12 C 0.32909(16) 0.53143(16) 0.1596(2) 0.0498(6) Uani 1 1 d . . .
H12B H 0.3356 0.5371 0.092 0.06 Uiso 1 1 calc R . .
H12A H 0.2608 0.5202 0.1902 0.06 Uiso 1 1 calc R . .
C13 C 0.38797(17) 0.45045(16) 0.2138(2) 0.0546(6) Uani 1 1 d . . .
H13B H 0.3614 0.4238 0.2834 0.066 Uiso 1 1 calc R . .
H13A H 0.3931 0.3987 0.188 0.066 Uiso 1 1 calc R . .
C14 C 0.54858(18) 0.47608(17) 0.2547(2) 0.0624(7) Uani 1 1 d . . .
H14B H 0.5957 0.4338 0.2363 0.075 Uiso 1 1 calc R . .
H14A H 0.5184 0.4449 0.323 0.075 Uiso 1 1 calc R . .
C15 C 0.59342(16) 0.57343(15) 0.23415(19) 0.0470(5) Uani 1 1 d . . .
H15B H 0.6171 0.5748 0.2907 0.056 Uiso 1 1 calc R . .
H15A H 0.6473 0.59 0.179 0.056 Uiso 1 1 calc R . .
C16 C 0.28586(13) 0.60873(13) 0.39914(14) 0.0319(4) Uani 1 1 d . . .
C17 C 0.15115(16) 0.55755(15) 0.37593(18) 0.0492(6) Uani 1 1 d . . .
H17B H 0.152 0.5398 0.3194 0.059 Uiso 1 1 calc R . .
H17A H 0.0851 0.5713 0.399 0.059 Uiso 1 1 calc R . .
C18 C 0.18731(19) 0.47834(18) 0.4542(2) 0.0715(9) Uani 1 1 d . . .
H18B H 0.1458 0.4667 0.5173 0.086 Uiso 1 1 calc R . .
H18A H 0.1898 0.4186 0.4411 0.086 Uiso 1 1 calc R . .
C19 C 0.34194(18) 0.49155(17) 0.5134(2) 0.0648(8) Uani 1 1 d . . .
H19B H 0.3767 0.4339 0.514 0.078 Uiso 1 1 calc R . .
H19A H 0.309 0.4817 0.5796 0.078 Uiso 1 1 calc R . .
C20 C 0.40876(15) 0.57770(14) 0.47413(16) 0.0416(5) Uani 1 1 d . . .
H20B H 0.4207 0.5977 0.5263 0.05 Uiso 1 1 calc R . .
H20A H 0.4704 0.5643 0.4406 0.05 Uiso 1 1 calc R . .
C21 C 0.53914(13) 0.80534(13) 0.41229(13) 0.0299(4) Uani 1 1 d . . .
C22 C 0.67081(14) 0.77554(16) 0.32770(15) 0.0392(5) Uani 1 1 d . . .
H22B H 0.6943 0.8287 0.2664 0.047 Uiso 1 1 calc R . .
H22A H 0.6985 0.716 0.3238 0.047 Uiso 1 1 calc R . .
C23 C 0.69751(15) 0.79538(19) 0.41172(18) 0.0497(6) Uani 1 1 d . . .
H23B H 0.7044 0.7357 0.4655 0.06 Uiso 1 1 calc R . .
H23A H 0.7569 0.836 0.3919 0.06 Uiso 1 1 calc R . .
C24 C 0.57794(17) 0.84446(19) 0.53151(17) 0.0506(6) Uani 1 1 d . . .
H24B H 0.6069 0.8972 0.543 0.061 Uiso 1 1 calc R . .
H24A H 0.5874 0.783 0.5818 0.061 Uiso 1 1 calc R . .
C25 C 0.47268(16) 0.85858(18) 0.52565(17) 0.0463(5) Uani 1 1 d . . .
H25B H 0.4318 0.8285 0.5897 0.056 Uiso 1 1 calc R . .
H25A H 0.4602 0.9272 0.5001 0.056 Uiso 1 1 calc R . .
C26 C 0.13505(13) 0.73020(13) 0.55684(13) 0.0311(4) Uani 1 1 d . . .
C27 C -0.00633(17) 0.68663(19) 0.54017(16) 0.0539(6) Uani 1 1 d . . .
H27B H -0.0237 0.6518 0.5011 0.065 Uiso 1 1 calc R . .
H27A H -0.0599 0.7259 0.5523 0.065 Uiso 1 1 calc R . .
C28 C 0.01600(19) 0.61703(19) 0.63449(18) 0.0606(7) Uani 1 1 d . . .
H28B H -0.0407 0.6011 0.6867 0.073 Uiso 1 1 calc R . .
H28A H 0.0414 0.5577 0.628 0.073 Uiso 1 1 calc R . .
C29 C 0.1646(2) 0.6311(2) 0.70056(18) 0.0649(7) Uani 1 1 d . . .
H29B H 0.1831 0.5705 0.6926 0.078 Uiso 1 1 calc R . .
H29A H 0.1473 0.6203 0.7697 0.078 Uiso 1 1 calc R . .
C30 C 0.24337(16) 0.70992(18) 0.64848(15) 0.0487(6) Uani 1 1 d . . .
H30B H 0.2406 0.7567 0.6805 0.058 Uiso 1 1 calc R . .
H30A H 0.3071 0.6827 0.6472 0.058 Uiso 1 1 calc R . .
C31 C 0.23409(12) 1.07529(13) 0.04243(12) 0.0275(4) Uani 1 1 d . . .
C32 C 0.11781(13) 0.99625(14) 0.02116(14) 0.0326(4) Uani 1 1 d . . .
H32B H 0.0559 0.9901 0.0651 0.039 Uiso 1 1 calc R . .
H32A H 0.1193 0.9459 -0.0063 0.039 Uiso 1 1 calc R . .
C33 C 0.13178(14) 1.09564(14) -0.05906(14) 0.0370(4) Uani 1 1 d . . .
H33B H 0.1665 1.0931 -0.1205 0.044 Uiso 1 1 calc R . .
H33A H 0.0702 1.1256 -0.0685 0.044 Uiso 1 1 calc R . .
C34 C 0.25646(15) 1.22580(14) -0.07089(15) 0.0401(5) Uani 1 1 d . . .
H34B H 0.2241 1.2868 -0.0864 0.048 Uiso 1 1 calc R . .
H34A H 0.293 1.2211 -0.1307 0.048 Uiso 1 1 calc R . .
C35 C 0.32035(14) 1.21563(13) 0.00202(14) 0.0357(4) Uani 1 1 d . . .
H35B H 0.3871 1.2369 -0.03 0.043 Uiso 1 1 calc R . .
H35A H 0.2971 1.252 0.0435 0.043 Uiso 1 1 calc R . .
C36 C 0.37394(17) 0.81338(17) -0.08288(15) 0.0479(5) Uani 1 1 d . B .
C41 C -0.01761(14) 0.99046(15) 0.33178(15) 0.0375(5) Uani 1 1 d . . .
C42 C -0.00326(19) 1.09351(18) 0.18521(18) 0.0567(6) Uani 1 1 d . . .
H42B H -0.0342 1.0698 0.1444 0.068 Uiso 1 1 calc R . .
H42A H 0.044 1.1456 0.1434 0.068 Uiso 1 1 calc R . .
C43 C -0.07740(17) 1.12827(18) 0.24988(18) 0.0526(6) Uani 1 1 d . . .
H43B H -0.0499 1.1775 0.2677 0.063 Uiso 1 1 calc R . .
H43A H -0.1332 1.1531 0.22 0.063 Uiso 1 1 calc R . .
C44 C -0.13938(17) 1.0294(2) 0.42955(18) 0.0552(6) Uani 1 1 d . . .
H44B H -0.2099 1.0291 0.442 0.066 Uiso 1 1 calc R . .
H44A H -0.1137 1.0809 0.4455 0.066 Uiso 1 1 calc R . .
C45 C -0.10385(16) 0.93318(19) 0.48454(17) 0.0524(6) Uani 1 1 d . . .
H45B H -0.0908 0.9306 0.5469 0.063 Uiso 1 1 calc R . .
H45A H -0.1505 0.8809 0.4957 0.063 Uiso 1 1 calc R . .
O O 0.18534(15) 1.34352(15) 0.1432(2) 0.0819(6) Uani 1 1 d . A 1
C46 C 0.1679(3) 1.2621(4) 0.2270(3) 0.1287(19) Uani 1 1 d . A 1
H46B H 0.1127 1.2735 0.2707 0.154 Uiso 1 1 calc R A 1
H46A H 0.1486 1.2089 0.2098 0.154 Uiso 1 1 calc R A 1
C47 C 0.2408(2) 1.2322(2) 0.2779(3) 0.1019(13) Uani 1 1 d . A 1
H47C H 0.2964 1.2198 0.2364 0.153 Uiso 1 1 calc R A 1
H47B H 0.2196 1.1737 0.3334 0.153 Uiso 1 1 calc R A 1
H47A H 0.2581 1.282 0.2999 0.153 Uiso 1 1 calc R A 1
C48 C 0.1177(3) 1.3771(6) 0.0912(4) 0.161(3) Uani 1 1 d . A 1
H48B H 0.0633 1.3942 0.1315 0.194 Uiso 1 1 calc R A 1
H48A H 0.0946 1.3256 0.0735 0.194 Uiso 1 1 calc R A 1
C49 C 0.1494(4) 1.4620(3) 0.0017(4) 0.1217(16) Uani 1 1 d . A 1
H49C H 0.1695 1.5146 0.0185 0.183 Uiso 1 1 calc R A 1
H49B H 0.0965 1.4814 -0.033 0.183 Uiso 1 1 calc R A 1
H49A H 0.203 1.4458 -0.0391 0.183 Uiso 1 1 calc R A 1
C37 C 0.29688(14) 0.93819(16) -0.15323(14) 0.0396(5) Uani 0.505(11) 1 d P B 1
H37A H 0.3169 1.005 -0.1668 0.048 Uiso 0.505(11) 1 calc PR B 1
H37B H 0.2273 0.9345 -0.151 0.048 Uiso 0.505(11) 1 calc PR B 1
C38 C 0.35116(16) 0.90344(17) -0.23065(15) 0.0455(5) Uani 0.505(11) 1 d P B 1
H38A H 0.3118 0.9053 -0.2783 0.055 Uiso 0.505(11) 1 calc PR B 1
H38B H 0.4115 0.9415 -0.2641 0.055 Uiso 0.505(11) 1 calc PR B 1
C39 C 0.45156(18) 0.75308(19) -0.19172(18) 0.0545(6) Uani 0.505(11) 1 d P B 1
H39A H 0.5078 0.7965 -0.2286 0.065 Uiso 0.505(11) 1 calc PR B 1
H39B H 0.4384 0.7135 -0.2279 0.065 Uiso 0.505(11) 1 calc PR B 1
C40 C 0.4683(3) 0.6911(3) -0.0932(2) 0.1012(14) Uani 0.505(11) 1 d P B 1
H40A H 0.4409 0.6256 -0.0739 0.121 Uiso 0.505(11) 1 calc PR B 1
H40B H 0.5372 0.6883 -0.0912 0.121 Uiso 0.505(11) 1 calc PR B 1
N24 N 0.3685(5) 0.8072(3) -0.1737(3) 0.0400(15) Uani 0.505(11) 1 d P B 1
C37A C 0.29688(14) 0.93819(16) -0.15323(14) 0.0396(5) Uani 0.495(11) 1 d P B 2
H37C H 0.3169 1.005 -0.1668 0.048 Uiso 0.495(11) 1 calc PR B 2
H37D H 0.2273 0.9345 -0.151 0.048 Uiso 0.495(11) 1 calc PR B 2
C38A C 0.35116(16) 0.90344(17) -0.23065(15) 0.0455(5) Uani 0.495(11) 1 d P B 2
H38C H 0.308 0.8677 -0.2512 0.055 Uiso 0.495(11) 1 calc PR B 2
H38D H 0.3836 0.9573 -0.2873 0.055 Uiso 0.495(11) 1 calc PR B 2
C39A C 0.45156(18) 0.75308(19) -0.19172(18) 0.0545(6) Uani 0.495(11) 1 d P B 2
H39C H 0.5111 0.7646 -0.24 0.065 Uiso 0.495(11) 1 calc PR B 2
H39D H 0.4024 0.7229 -0.2113 0.065 Uiso 0.495(11) 1 calc PR B 2
C40A C 0.4683(3) 0.6911(3) -0.0932(2) 0.1012(14) Uani 0.495(11) 1 d P B 2
H40C H 0.4409 0.6256 -0.0739 0.121 Uiso 0.495(11) 1 calc PR B 2
H40D H 0.5372 0.6883 -0.0912 0.121 Uiso 0.495(11) 1 calc PR B 2
N24A N 0.4191(4) 0.8423(4) -0.1814(3) 0.0396(16) Uani 0.495(11) 1 d P B 2

loop_
_atom_site_aniso_label
_atom_site_aniso_U_11
_atom_site_aniso_U_22
_atom_site_aniso_U_33
_atom_site_aniso_U_23
_atom_site_aniso_U_13
_atom_site_aniso_U_12
Li1 0.0254(15) 0.0270(15) 0.0390(17) -0.0124(13) -0.0074(13) 0.0008(12)
Li2 0.0260(15) 0.0299(16) 0.0295(15) -0.0059(13) -0.0040(12) -0.0032(12)
Li3 0.0284(15) 0.0285(15) 0.0288(15) -0.0084(13) -0.0012(12) 0.0016(12)
Li4 0.0280(15) 0.0291(15) 0.0295(15) -0.0112(13) -0.0024(12) 0.0005(12)
Li5 0.0363(17) 0.0361(17) 0.0379(18) -0.0171(15) -0.0040(14) -0.0030(14)
Li6 0.0292(16) 0.0393(18) 0.0389(18) -0.0165(15) -0.0016(13) -0.0013(13)
N1 0.0230(7) 0.0268(8) 0.0290(8) -0.0114(6) 0.0005(6) -0.0023(6)
N2 0.0257(7) 0.0276(8) 0.0296(8) -0.0130(6) 0.0022(6) -0.0026(6)
N3 0.0236(7) 0.0240(7) 0.0268(7) -0.0087(6) -0.0043(6) -0.0033(6)
N4 0.0222(7) 0.0304(8) 0.0288(8) -0.0080(6) -0.0047(6) 0.0010(6)
N5 0.0246(7) 0.0284(8) 0.0336(8) -0.0132(7) -0.0068(6) 0.0008(6)
N6 0.0241(8) 0.0318(8) 0.0401(9) -0.0132(7) -0.0092(7) -0.0017(6)
N7 0.0348(9) 0.0330(9) 0.0545(11) -0.0234(8) -0.0141(8) 0.0076(7)
N8 0.0344(9) 0.0316(8) 0.0396(9) -0.0164(7) -0.0101(7) 0.0056(7)
N9 0.0372(9) 0.0297(9) 0.0630(12) -0.0241(8) -0.0135(8) 0.0080(7)
N10 0.0267(8) 0.0272(8) 0.0401(9) -0.0065(7) -0.0122(7) -0.0019(6)
N11 0.0257(8) 0.0242(8) 0.0332(8) -0.0049(6) -0.0109(6) 0.0020(6)
N12 0.0523(12) 0.0261(9) 0.0877(16) 0.0115(10) -0.0405(11) -0.0101(8)
N13 0.0289(8) 0.0367(9) 0.0322(8) -0.0138(7) -0.0039(6) -0.0028(7)
N14 0.0309(9) 0.0448(10) 0.0423(9) -0.0245(8) -0.0057(7) 0.0002(7)
N15 0.0313(9) 0.0467(10) 0.0433(10) -0.0221(8) -0.0101(7) -0.0037(7)
N16 0.0304(9) 0.0473(10) 0.0306(9) -0.0066(8) -0.0011(7) -0.0093(7)
N17 0.0294(8) 0.0451(10) 0.0321(9) -0.0113(8) -0.0045(7) 0.0052(7)
N18 0.0447(10) 0.0480(11) 0.0280(9) -0.0035(8) -0.0012(7) -0.0074(8)
N19 0.0259(7) 0.0272(8) 0.0277(8) -0.0082(6) -0.0047(6) 0.0010(6)
N20 0.0333(8) 0.0289(8) 0.0333(8) -0.0032(7) -0.0094(7) 0.0024(6)
N21 0.0360(9) 0.0276(8) 0.0379(9) -0.0037(7) -0.0131(7) -0.0030(7)
N22 0.0319(8) 0.0395(9) 0.0316(8) -0.0171(7) -0.0014(7) -0.0007(7)
N23 0.0769(15) 0.0659(14) 0.0391(11) -0.0210(11) -0.0028(10) 0.0308(12)
N25 0.0382(9) 0.0399(10) 0.0419(10) -0.0161(8) -0.0006(8) 0.0099(7)
N26 0.0419(10) 0.0515(12) 0.0409(10) -0.0208(9) 0.0014(8) 0.0050(9)
N27 0.0339(9) 0.0628(12) 0.0538(11) -0.0363(10) -0.0049(8) 0.0125(8)
C1 0.0217(8) 0.0214(8) 0.0240(8) -0.0056(7) -0.0055(6) -0.0009(6)
C2 0.0241(9) 0.0330(10) 0.0277(9) -0.0101(8) 0.0017(7) -0.0028(7)
C3 0.0214(8) 0.0326(10) 0.0280(9) -0.0071(8) -0.0025(7) -0.0046(7)
C4 0.0353(10) 0.0312(10) 0.0335(10) -0.0163(8) -0.0075(8) -0.0015(8)
C5 0.0348(10) 0.0317(10) 0.0349(10) -0.0177(8) -0.0013(8) 0.0003(8)
C6 0.0248(9) 0.0192(8) 0.0298(9) -0.0028(7) -0.0096(7) -0.0002(6)
C7 0.0233(9) 0.0458(11) 0.0328(10) -0.0098(9) -0.0038(8) 0.0010(8)
C8 0.0243(9) 0.0436(12) 0.0451(12) -0.0088(10) -0.0064(8) -0.0042(8)
C9 0.0374(11) 0.0395(11) 0.0565(13) -0.0247(10) -0.0147(10) -0.0018(9)
C10 0.0338(10) 0.0403(11) 0.0487(12) -0.0252(10) -0.0108(9) 0.0015(8)
C11 0.0339(10) 0.0266(9) 0.0307(9) -0.0132(8) -0.0037(8) 0.0053(7)
C12 0.0383(12) 0.0431(12) 0.0819(17) -0.0365(12) -0.0173(11) 0.0040(9)
C13 0.0464(13) 0.0345(12) 0.0883(19) -0.0291(12) -0.0122(12) 0.0014(10)
C14 0.0551(15) 0.0357(12) 0.101(2) -0.0207(13) -0.0358(15) 0.0152(11)
C15 0.0424(12) 0.0412(12) 0.0649(15) -0.0230(11) -0.0222(11) 0.0123(9)
C16 0.0311(10) 0.0225(9) 0.0371(10) -0.0030(8) -0.0101(8) -0.0008(7)
C17 0.0397(12) 0.0345(11) 0.0676(15) -0.0051(11) -0.0232(11) -0.0085(9)
C18 0.0523(15) 0.0372(13) 0.105(2) 0.0088(14) -0.0376(15) -0.0143(11)
C19 0.0518(14) 0.0385(13) 0.0829(19) 0.0143(12) -0.0364(14) -0.0047(11)
C20 0.0380(11) 0.0315(10) 0.0491(12) -0.0017(9) -0.0208(9) 0.0026(8)
C21 0.0300(9) 0.0283(9) 0.0308(9) -0.0084(8) -0.0090(8) -0.0029(7)
C22 0.0303(10) 0.0435(12) 0.0401(11) -0.0146(9) 0.0016(8) -0.0058(8)
C23 0.0293(11) 0.0686(16) 0.0600(14) -0.0321(13) -0.0118(10) 0.0011(10)
C24 0.0497(13) 0.0681(16) 0.0497(13) -0.0354(12) -0.0189(11) 0.0045(11)
C25 0.0442(12) 0.0568(14) 0.0498(13) -0.0332(11) -0.0090(10) 0.0025(10)
C26 0.0326(10) 0.0298(9) 0.0273(9) -0.0095(8) 0.0011(7) 0.0012(7)
C27 0.0449(13) 0.0632(15) 0.0414(12) -0.0062(11) -0.0023(10) -0.0239(11)
C28 0.0644(16) 0.0543(15) 0.0456(14) -0.0002(12) -0.0022(12) -0.0253(12)
C29 0.0697(17) 0.0693(18) 0.0394(13) 0.0019(12) -0.0161(12) 0.0024(14)
C30 0.0420(12) 0.0649(15) 0.0377(12) -0.0154(11) -0.0121(9) 0.0109(11)
C31 0.0264(9) 0.0290(9) 0.0234(8) -0.0070(7) -0.0018(7) 0.0039(7)
C32 0.0281(9) 0.0352(10) 0.0346(10) -0.0115(8) -0.0086(8) 0.0018(8)
C33 0.0361(11) 0.0389(11) 0.0357(10) -0.0098(9) -0.0140(8) 0.0055(8)
C34 0.0491(12) 0.0271(10) 0.0353(11) -0.0012(8) -0.0078(9) -0.0013(9)
C35 0.0362(10) 0.0283(10) 0.0367(10) -0.0074(8) -0.0015(8) -0.0026(8)
C36 0.0564(14) 0.0566(14) 0.0320(11) -0.0209(10) -0.0029(10) 0.0109(11)
C41 0.0326(10) 0.0429(11) 0.0442(12) -0.0253(10) -0.0055(9) 0.0054(8)
C42 0.0611(15) 0.0541(14) 0.0522(14) -0.0197(12) -0.0064(12) 0.0260(12)
C43 0.0484(13) 0.0540(14) 0.0638(15) -0.0311(13) -0.0138(11) 0.0213(11)
C44 0.0379(12) 0.0810(18) 0.0617(15) -0.0484(14) -0.0002(11) 0.0073(12)
C45 0.0428(13) 0.0746(17) 0.0467(13) -0.0362(13) 0.0052(10) -0.0089(11)
O 0.0681(13) 0.0608(12) 0.129(2) -0.0484(14) -0.0203(13) 0.0088(10)
C46 0.061(2) 0.226(6) 0.063(2) -0.021(3) 0.0130(18) -0.016(3)
C47 0.070(2) 0.063(2) 0.132(3) -0.003(2) 0.011(2) -0.0054(16)
C48 0.081(3) 0.290(8) 0.097(3) -0.049(4) -0.028(3) 0.036(4)
C49 0.166(4) 0.080(3) 0.153(4) -0.059(3) -0.082(4) 0.031(3)
C37 0.0308(10) 0.0528(13) 0.0360(11) -0.0178(10) -0.0046(8) 0.0008(9)
C38 0.0439(12) 0.0599(14) 0.0343(11) -0.0203(11) -0.0044(9) -0.0015(10)
C39 0.0598(15) 0.0610(15) 0.0508(14) -0.0362(12) 0.0023(11) 0.0057(12)
C40 0.147(3) 0.103(3) 0.0533(17) -0.0374(18) -0.0054(19) 0.072(3)
N24 0.042(3) 0.047(2) 0.0342(19) -0.0238(17) 0.0048(17) -0.009(2)
C37A 0.0308(10) 0.0528(13) 0.0360(11) -0.0178(10) -0.0046(8) 0.0008(9)
C38A 0.0439(12) 0.0599(14) 0.0343(11) -0.0203(11) -0.0044(9) -0.0015(10)
C39A 0.0598(15) 0.0610(15) 0.0508(14) -0.0362(12) 0.0023(11) 0.0057(12)
C40A 0.147(3) 0.103(3) 0.0533(17) -0.0374(18) -0.0054(19) 0.072(3)
N24A 0.034(3) 0.056(3) 0.0320(19) -0.0228(18) -0.0012(16) 0.001(2)

loop_
_atom_type_symbol
_atom_type_description
_atom_type_scat_dispersion_real
_atom_type_scat_dispersion_imag
_atom_type_scat_source
C C 0.0033 0.0016 'International Tables Vol C Tables 4.2.6.8 and 6.1.1.4'
H H 0 0 'International Tables Vol C Tables 4.2.6.8 and 6.1.1.4'
Li Li -0.0003 0.0001 'International Tables Vol C Tables 4.2.6.8 and 6.1.1.4'
N N 0.0061 0.0033 'International Tables Vol C Tables 4.2.6.8 and 6.1.1.4'
O O 0.0106 0.006 'International Tables Vol C Tables 4.2.6.8 and 6.1.1.4'

loop_
_geom_angle_atom_site_label_1
_geom_angle_atom_site_label_2
_geom_angle_atom_site_label_3
_geom_angle
_geom_angle_site_symmetry_1
_geom_angle_site_symmetry_3
_geom_angle_publ_flag
N7 Li1 N10 111.21(15) . . ?
N7 Li1 N1 111.47(15) . . ?
N10 Li1 N1 115.11(15) . . ?
N7 Li1 N5 112.55(16) . . ?
N10 Li1 N5 104.17(14) . . ?
N1 Li1 N5 101.77(14) . . ?
N7 Li1 Li4 113.09(16) . . ?
N10 Li1 Li4 134.88(16) . . ?
N1 Li1 Li4 54.14(10) . . ?
N5 Li1 Li4 50.13(10) . . ?
N7 Li1 C16 94.09(13) . . ?
N10 Li1 C16 28.07(7) . . ?
N1 Li1 C16 104.21(13) . . ?
N5 Li1 C16 132.19(14) . . ?
Li4 Li1 C16 149.54(15) . . ?
N7 Li1 Li2 153.90(16) . . ?
N10 Li1 Li2 42.93(9) . . ?
N1 Li1 Li2 83.97(12) . . ?
N5 Li1 Li2 83.02(12) . . ?
Li4 Li1 Li2 93.00(12) . . ?
C16 Li1 Li2 60.94(10) . . ?
N7 Li1 Li5 77.54(12) . . ?
N10 Li1 Li5 86.51(12) . . ?
N1 Li1 Li5 58.61(10) . . ?
N5 Li1 Li5 160.38(15) . . ?
Li4 Li1 Li5 110.86(13) . . ?
C16 Li1 Li5 60.26(9) . . ?
Li2 Li1 Li5 94.49(12) . . ?
N10 Li2 N16 113.58(16) . . ?
N10 Li2 N2 112.17(15) . . ?
N16 Li2 N2 112.24(16) . . ?
N10 Li2 N4 103.65(15) . . ?
N16 Li2 N4 112.74(15) . . ?
N2 Li2 N4 101.53(14) . . ?
N10 Li2 Li3 130.42(16) . . ?
N16 Li2 Li3 115.44(16) . . ?
N2 Li2 Li3 53.72(10) . . ?
N4 Li2 Li3 49.77(10) . . ?
N10 Li2 Li1 43.68(9) . . ?
N16 Li2 Li1 156.97(16) . . ?
N2 Li2 Li1 80.54(11) . . ?
N4 Li2 Li1 81.60(12) . . ?
Li3 Li2 Li1 87.59(12) . . ?
N10 Li2 Li6 80.11(12) . . ?
N16 Li2 Li6 84.85(12) . . ?
N2 Li2 Li6 57.50(10) . . ?
N4 Li2 Li6 157.59(15) . . ?
Li3 Li2 Li6 110.98(13) . . ?
Li1 Li2 Li6 86.67(11) . . ?
N25 Li3 N4 107.55(15) . . ?
N25 Li3 N19 106.92(15) . . ?
N4 Li3 N19 111.12(15) . . ?
N25 Li3 N2 120.25(16) . . ?
N4 Li3 N2 101.39(14) . . ?
N19 Li3 N2 109.45(14) . . ?
N25 Li3 Li2 117.95(15) . . ?
N4 Li3 Li2 52.21(10) . . ?
N19 Li3 Li2 134.90(16) . . ?
N2 Li3 Li2 51.13(10) . . ?
N25 Li3 C1 136.79(15) . . ?
N4 Li3 C1 108.06(13) . . ?
N19 Li3 C1 81.94(11) . . ?
N2 Li3 C1 27.92(6) . . ?
Li2 Li3 C1 68.93(10) . . ?
N25 Li3 Li4 149.06(16) . . ?
N4 Li3 Li4 83.52(12) . . ?
N19 Li3 Li4 43.07(9) . . ?
N2 Li3 Li4 84.02(11) . . ?
Li2 Li3 Li4 91.88(13) . . ?
C1 Li3 Li4 59.08(9) . . ?
N22 Li4 N5 106.24(15) . . ?
N22 Li4 N19 111.17(15) . . ?
N5 Li4 N19 108.87(14) . . ?
N22 Li4 N1 121.42(15) . . ?
N5 Li4 N1 101.77(14) . . ?
N19 Li4 N1 106.52(14) . . ?
N22 Li4 Li1 116.39(15) . . ?
N5 Li4 Li1 52.93(10) . . ?
N19 Li4 Li1 132.14(16) . . ?
N1 Li4 Li1 51.35(10) . . ?
N22 Li4 Li3 154.24(16) . . ?
N5 Li4 Li3 79.80(11) . . ?
N19 Li4 Li3 44.71(9) . . ?
N1 Li4 Li3 80.34(11) . . ?
Li1 Li4 Li3 87.52(12) . . ?
N13 Li5 N8 119.16(18) . . ?
N13 Li5 N11 106.48(16) . . ?
N8 Li5 N11 115.44(17) . . ?
N13 Li5 C20 89.71(13) . . ?
N8 Li5 C20 103.69(15) . . ?
N11 Li5 C20 31.57(8) . . ?
N13 Li5 Li6 81.70(13) . . ?
N8 Li5 Li6 155.38(17) . . ?
N11 Li5 Li6 41.30(10) . . ?
C20 Li5 Li6 60.82(10) . . ?
N13 Li5 Li1 158.20(17) . . ?
N8 Li5 Li1 79.61(12) . . ?
N11 Li5 Li1 71.14(11) . . ?
C20 Li5 Li1 96.66(12) . . ?
Li6 Li5 Li1 83.29(11) . . ?
N14 Li6 N17 114.40(18) . . ?
N14 Li6 N11 106.20(16) . . ?
N17 Li6 N11 117.54(17) . . ?
N14 Li6 N2 117.83(16) . . ?
N17 Li6 N2 98.43(14) . . ?
N11 Li6 N2 102.21(14) . . ?
N14 Li6 Li5 79.51(12) . . ?
N17 Li6 Li5 159.19(17) . . ?
N11 Li6 Li5 41.70(10) . . ?
N2 Li6 Li5 87.38(12) . . ?
N14 Li6 Li2 160.42(18) . . ?
N17 Li6 Li2 76.16(12) . . ?
N11 Li6 Li2 80.97(12) . . ?
N2 Li6 Li2 42.66(8) . . ?
Li5 Li6 Li2 95.54(13) . . ?
C1 N1 C2 104.86(14) . . ?
C1 N1 Li1 120.18(14) . . ?
C2 N1 Li1 134.30(14) . . ?
C1 N1 Li4 106.89(13) . . ?
C2 N1 Li4 100.80(13) . . ?
Li1 N1 Li4 74.50(12) . . ?
C1 N2 C5 105.17(14) . . ?
C1 N2 Li2 123.96(14) . . ?
C5 N2 Li2 130.37(14) . . ?
C1 N2 Li3 101.81(13) . . ?
C5 N2 Li3 103.28(14) . . ?
Li2 N2 Li3 75.15(12) . . ?
C1 N2 Li6 97.02(12) . . ?
C5 N2 Li6 88.33(13) . . ?
Li2 N2 Li6 79.84(12) . . ?
Li3 N2 Li6 154.28(12) . . ?
C1 N3 C4 105.74(13) . . ?
C1 N3 C3 104.90(13) . . ?
C4 N3 C3 125.24(14) . . ?
C6 N4 C7 104.66(14) . . ?
C6 N4 Li3 113.95(14) . . ?
C7 N4 Li3 123.38(15) . . ?
C6 N4 Li2 117.35(14) . . ?
C7 N4 Li2 118.65(14) . . ?
Li3 N4 Li2 78.02(13) . . ?
C6 N5 C10 104.54(14) . . ?
C6 N5 Li4 118.49(14) . . ?
C10 N5 Li4 118.81(15) . . ?
C6 N5 Li1 115.43(14) . . ?
C10 N5 Li1 121.77(14) . . ?
Li4 N5 Li1 76.94(13) . . ?
C6 N6 C9 105.43(14) . . ?
C6 N6 C8 105.20(15) . . ?
C9 N6 C8 126.24(16) . . ?
C11 N7 C12 104.74(15) . . ?
C11 N7 Li1 123.85(15) . . ?
C12 N7 Li1 121.28(16) . . ?
C11 N8 C15 104.58(15) . . ?
C11 N8 Li5 119.39(16) . . ?
C15 N8 Li5 120.37(16) . . ?
C11 N9 C14 104.62(16) . . ?
C11 N9 C13 104.44(16) . . ?
C14 N9 C13 124.3(2) . . ?
C16 N10 C17 105.00(15) . . ?
C16 N10 Li2 117.91(15) . . ?
C17 N10 Li2 116.71(15) . . ?
C16 N10 Li1 104.65(15) . . ?
C17 N10 Li1 119.00(16) . . ?
Li2 N10 Li1 93.38(13) . . ?
C16 N11 C20 104.78(14) . . ?
C16 N11 Li6 115.00(15) . . ?
C20 N11 Li6 113.75(16) . . ?
C16 N11 Li5 123.93(16) . . ?
C20 N11 Li5 102.04(15) . . ?
Li6 N11 Li5 97.00(14) . . ?
C19 N12 C18 137.5(2) . . ?
C19 N12 C16 107.33(18) . . ?
C18 N12 C16 107.67(17) . . ?
C21 N13 C22 104.97(15) . . ?
C21 N13 Li5 121.35(16) . . ?
C22 N13 Li5 133.62(16) . . ?
C21 N14 C25 105.07(16) . . ?
C21 N14 Li6 125.33(16) . . ?
C25 N14 Li6 129.60(16) . . ?
C21 N15 C23 104.47(16) . . ?
C21 N15 C24 104.52(16) . . ?
C23 N15 C24 124.64(18) . . ?
C26 N16 C27 104.90(16) . . ?
C26 N16 Li2 114.18(15) . . ?
C27 N16 Li2 125.86(17) . . ?
C26 N17 C30 105.40(16) . . ?
C26 N17 Li6 127.18(17) . . ?
C30 N17 Li6 116.60(16) . . ?
C26 N18 C28 104.46(17) . . ?
C26 N18 C29 104.49(17) . . ?
C28 N18 C29 123.3(2) . . ?
C31 N19 C32 103.78(14) . . ?
C31 N19 Li4 127.98(14) . . ?
C32 N19 Li4 108.07(14) . . ?
C31 N19 Li3 116.48(14) . . ?
C32 N19 Li3 106.77(14) . . ?
Li4 N19 Li3 92.22(13) . . ?
C31 N20 C34 107.89(15) . . ?
C31 N20 C33 105.78(15) . . ?
C34 N20 C33 127.82(16) . . ?
C31 N21 C35 109.77(16) . . ?
C31 N21 H21X 122.9(15) . . ?
C35 N21 H21X 126.2(15) . . ?
C36 N22 C37 104.83(16) . . ?
C36 N22 Li4 125.01(17) . . ?
C37 N22 Li4 129.50(15) . . ?
C36 N23 C40 110.3(2) . . ?
C36 N23 H23X 123.7(18) . . ?
C40 N23 H23X 122.7(18) . . ?
C41 N25 C42 103.07(17) . . ?
C41 N25 Li3 122.71(17) . . ?
C42 N25 Li3 128.69(16) . . ?
C41 N26 C45 108.76(19) . . ?
C41 N26 H26X 126.0(15) . . ?
C45 N26 H26X 122.5(15) . . ?
C41 N27 C44 107.31(19) . . ?
C41 N27 C43 104.25(17) . . ?
C44 N27 C43 126.02(19) . . ?
N1 C1 N2 131.24(15) . . ?
N1 C1 N3 114.39(14) . . ?
N2 C1 N3 114.38(15) . . ?
N1 C1 Li3 106.83(12) . . ?
N2 C1 Li3 50.27(11) . . ?
N3 C1 Li3 115.45(12) . . ?
N1 C2 C3 105.33(14) . . ?
N1 C2 H2B 110.7 . . ?
C3 C2 H2B 110.7 . . ?
N1 C2 H2A 110.7 . . ?
C3 C2 H2A 110.7 . . ?
H2B C2 H2A 108.8 . . ?
N3 C3 C2 99.71(13) . . ?
N3 C3 H3B 111.8 . . ?
C2 C3 H3B 111.8 . . ?
N3 C3 H3A 111.8 . . ?
C2 C3 H3A 111.8 . . ?
H3B C3 H3A 109.6 . . ?
N3 C4 C5 100.28(14) . . ?
N3 C4 H4B 111.7 . . ?
C5 C4 H4B 111.7 . . ?
N3 C4 H4A 111.7 . . ?
C5 C4 H4A 111.7 . . ?
H4B C4 H4A 109.5 . . ?
N2 C5 C4 105.62(14) . . ?
N2 C5 H5B 110.6 . . ?
C4 C5 H5B 110.6 . . ?
N2 C5 H5A 110.6 . . ?
C4 C5 H5A 110.6 . . ?
H5B C5 H5A 108.7 . . ?
N4 C6 N5 131.36(16) . . ?
N4 C6 N6 114.41(15) . . ?
N5 C6 N6 114.22(16) . . ?
N4 C7 C8 105.08(15) . . ?
N4 C7 H7B 110.7 . . ?
C8 C7 H7B 110.7 . . ?
N4 C7 H7A 110.7 . . ?
C8 C7 H7A 110.7 . . ?
H7B C7 H7A 108.8 . . ?
N6 C8 C7 100.01(15) . . ?
N6 C8 H8B 111.8 . . ?
C7 C8 H8B 111.8 . . ?
N6 C8 H8A 111.8 . . ?
C7 C8 H8A 111.8 . . ?
H8B C8 H8A 109.5 . . ?
N6 C9 C10 99.41(15) . . ?
N6 C9 H9B 111.9 . . ?
C10 C9 H9B 111.9 . . ?
N6 C9 H9A 111.9 . . ?
C10 C9 H9A 111.9 . . ?
H9B C9 H9A 109.6 . . ?
N5 C10 C9 105.11(16) . . ?
N5 C10 H10B 110.7 . . ?
C9 C10 H10B 110.7 . . ?
N5 C10 H10A 110.7 . . ?
C9 C10 H10A 110.7 . . ?
H10B C10 H10A 108.8 . . ?
N8 C11 N7 131.34(17) . . ?
N8 C11 N9 114.72(16) . . ?
N7 C11 N9 113.90(16) . . ?
N7 C12 C13 104.77(17) . . ?
N7 C12 H12B 110.8 . . ?
C13 C12 H12B 110.8 . . ?
N7 C12 H12A 110.8 . . ?
C13 C12 H12A 110.8 . . ?
H12B C12 H12A 108.9 . . ?
N9 C13 C12 99.84(18) . . ?
N9 C13 H13B 111.8 . . ?
C12 C13 H13B 111.8 . . ?
N9 C13 H13A 111.8 . . ?
C12 C13 H13A 111.8 . . ?
H13B C13 H13A 109.5 . . ?
N9 C14 C15 100.43(18) . . ?
N9 C14 H14B 111.7 . . ?
C15 C14 H14B 111.7 . . ?
N9 C14 H14A 111.7 . . ?
C15 C14 H14A 111.7 . . ?
H14B C14 H14A 109.5 . . ?
N8 C15 C14 105.19(17) . . ?
N8 C15 H15B 110.7 . . ?
C14 C15 H15B 110.7 . . ?
N8 C15 H15A 110.7 . . ?
C14 C15 H15A 110.7 . . ?
H15B C15 H15A 108.8 . . ?
N11 C16 N10 131.01(17) . . ?
N11 C16 N12 114.49(16) . . ?
N10 C16 N12 114.49(16) . . ?
N11 C16 Li1 98.09(13) . . ?
N10 C16 Li1 47.28(11) . . ?
N12 C16 Li1 130.91(17) . . ?
N10 C17 C18 105.81(17) . . ?
N10 C17 H17B 110.6 . . ?
C18 C17 H17B 110.6 . . ?
N10 C17 H17A 110.6 . . ?
C18 C17 H17A 110.6 . . ?
H17B C17 H17A 108.7 . . ?
N12 C18 C17 104.60(18) . . ?
N12 C18 H18B 110.8 . . ?
C17 C18 H18B 110.8 . . ?
N12 C18 H18A 110.8 . . ?
C17 C18 H18A 110.8 . . ?
H18B C18 H18A 108.9 . . ?
N12 C19 C20 104.89(18) . . ?
N12 C19 H19B 110.8 . . ?
C20 C19 H19B 110.8 . . ?
N12 C19 H19A 110.8 . . ?
C20 C19 H19A 110.8 . . ?
H19B C19 H19A 108.8 . . ?
N11 C20 C19 105.75(16) . . ?
N11 C20 Li5 46.38(11) . . ?
C19 C20 Li5 135.27(18) . . ?
N11 C20 H20B 110.6 . . ?
C19 C20 H20B 110.6 . . ?
Li5 C20 H20B 112.3 . . ?
N11 C20 H20A 110.6 . . ?
C19 C20 H20A 110.6 . . ?
Li5 C20 H20A 66.5 . . ?
H20B C20 H20A 108.7 . . ?
N13 C21 N14 131.84(17) . . ?
N13 C21 N15 114.22(16) . . ?
N14 C21 N15 113.92(16) . . ?
N13 C22 C23 105.43(16) . . ?
N13 C22 H22B 110.7 . . ?
C23 C22 H22B 110.7 . . ?
N13 C22 H22A 110.7 . . ?
C23 C22 H22A 110.7 . . ?
H22B C22 H22A 108.8 . . ?
N15 C23 C22 100.13(16) . . ?
N15 C23 H23B 111.7 . . ?
C22 C23 H23B 111.7 . . ?
N15 C23 H23A 111.7 . . ?
C22 C23 H23A 111.7 . . ?
H23B C23 H23A 109.5 . . ?
N15 C24 C25 99.88(16) . . ?
N15 C24 H24B 111.8 . . ?
C25 C24 H24B 111.8 . . ?
N15 C24 H24A 111.8 . . ?
C25 C24 H24A 111.8 . . ?
H24B C24 H24A 109.5 . . ?
N14 C25 C24 105.09(17) . . ?
N14 C25 H25B 110.7 . . ?
C24 C25 H25B 110.7 . . ?
N14 C25 H25A 110.7 . . ?
C24 C25 H25A 110.7 . . ?
H25B C25 H25A 108.8 . . ?
N17 C26 N16 131.53(17) . . ?
N17 C26 N18 114.62(17) . . ?
N16 C26 N18 113.81(17) . . ?
N16 C27 C28 105.83(18) . . ?
N16 C27 H27B 110.6 . . ?
C28 C27 H27B 110.6 . . ?
N16 C27 H27A 110.6 . . ?
C28 C27 H27A 110.6 . . ?
H27B C27 H27A 108.7 . . ?
N18 C28 C27 100.54(18) . . ?
N18 C28 H28B 111.7 . . ?
C27 C28 H28B 111.7 . . ?
N18 C28 H28A 111.7 . . ?
C27 C28 H28A 111.7 . . ?
H28B C28 H28A 109.4 . . ?
N18 C29 C30 100.31(18) . . ?
N18 C29 H29B 111.7 . . ?
C30 C29 H29B 111.7 . . ?
N18 C29 H29A 111.7 . . ?
C30 C29 H29A 111.7 . . ?
H29B C29 H29A 109.5 . . ?
N17 C30 C29 104.89(18) . . ?
N17 C30 H30B 110.8 . . ?
C29 C30 H30B 110.8 . . ?
N17 C30 H30A 110.8 . . ?
C29 C30 H30A 110.8 . . ?
H30B C30 H30A 108.8 . . ?
N19 C31 N21 132.37(17) . . ?
N19 C31 N20 117.34(16) . . ?
N21 C31 N20 110.25(16) . . ?
N19 C32 C33 105.93(15) . . ?
N19 C32 H32B 110.5 . . ?
C33 C32 H32B 110.5 . . ?
N19 C32 H32A 110.5 . . ?
C33 C32 H32A 110.5 . . ?
H32B C32 H32A 108.7 . . ?
N20 C33 C32 100.37(14) . . ?
N20 C33 H33B 111.7 . . ?
C32 C33 H33B 111.7 . . ?
N20 C33 H33A 111.7 . . ?
C32 C33 H33A 111.7 . . ?
H33B C33 H33A 109.5 . . ?
N20 C34 C35 101.49(15) . . ?
N20 C34 H34B 111.5 . . ?
C35 C34 H34B 111.5 . . ?
N20 C34 H34A 111.5 . . ?
C35 C34 H34A 111.5 . . ?
H34B C34 H34A 109.3 . . ?
N21 C35 C34 101.67(15) . . ?
N21 C35 H35B 111.4 . . ?
C34 C35 H35B 111.4 . . ?
N21 C35 H35A 111.4 . . ?
C34 C35 H35A 111.4 . . ?
H35B C35 H35A 109.3 . . ?
N22 C36 N23 133.6(2) . . ?
N22 C36 N24A 115.2(2) . . ?
N23 C36 N24A 108.2(2) . . ?
N22 C36 N24 114.8(2) . . ?
N23 C36 N24 109.9(2) . . ?
N25 C41 N26 132.49(19) . . ?
N25 C41 N27 117.1(2) . . ?
N26 C41 N27 110.30(18) . . ?
N25 C42 C43 105.10(19) . . ?
N25 C42 H42B 110.7 . . ?
C43 C42 H42B 110.7 . . ?
N25 C42 H42A 110.7 . . ?
C43 C42 H42A 110.7 . . ?
H42B C42 H42A 108.8 . . ?
N27 C43 C42 99.25(18) . . ?
N27 C43 H43B 111.9 . . ?
C42 C43 H43B 111.9 . . ?
N27 C43 H43A 111.9 . . ?
C42 C43 H43A 111.9 . . ?
H43B C43 H43A 109.6 . . ?
N27 C44 C45 101.16(18) . . ?
N27 C44 H44B 111.5 . . ?
C45 C44 H44B 111.5 . . ?
N27 C44 H44A 111.5 . . ?
C45 C44 H44A 111.5 . . ?
H44B C44 H44A 109.4 . . ?
N26 C45 C44 102.71(19) . . ?
N26 C45 H45B 111.2 . . ?
C44 C45 H45B 111.2 . . ?
N26 C45 H45A 111.2 . . ?
C44 C45 H45A 111.2 . . ?
H45B C45 H45A 109.1 . . ?
C48 O C46 121.3(4) . . ?
C47 C46 O 118.2(3) . . ?
C47 C46 H46B 107.8 . . ?
O C46 H46B 107.8 . . ?
C47 C46 H46A 107.8 . . ?
O C46 H46A 107.8 . . ?
H46B C46 H46A 107.1 . . ?
C46 C47 H47C 109.5 . . ?
C46 C47 H47B 109.5 . . ?
H47C C47 H47B 109.5 . . ?
C46 C47 H47A 109.5 . . ?
H47C C47 H47A 109.5 . . ?
H47B C47 H47A 109.5 . . ?
O C48 C49 114.3(4) . . ?
O C48 H48B 108.7 . . ?
C49 C48 H48B 108.7 . . ?
O C48 H48A 108.7 . . ?
C49 C48 H48A 108.7 . . ?
H48B C48 H48A 107.6 . . ?
C48 C49 H49C 109.5 . . ?
C48 C49 H49B 109.5 . . ?
H49C C49 H49B 109.5 . . ?
C48 C49 H49A 109.5 . . ?
H49C C49 H49A 109.5 . . ?
H49B C49 H49A 109.5 . . ?
N22 C37 C38 106.14(17) . . ?
N22 C37 H37A 110.5 . . ?
C38 C37 H37A 110.5 . . ?
N22 C37 H37B 110.5 . . ?
C38 C37 H37B 110.5 . . ?
H37A C37 H37B 108.7 . . ?
N24 C38 C37 101.2(2) . . ?
N24 C38 H38A 111.5 . . ?
C37 C38 H38A 111.5 . . ?
N24 C38 H38B 111.5 . . ?
C37 C38 H38B 111.5 . . ?
H38A C38 H38B 109.3 . . ?
N24 C39 C40 104.9(2) . . ?
N24 C39 H39A 110.8 . . ?
C40 C39 H39A 110.8 . . ?
N24 C39 H39B 110.8 . . ?
C40 C39 H39B 110.8 . . ?
H39A C39 H39B 108.8 . . ?
N23 C40 C39 103.2(2) . . ?
N23 C40 H40A 111.1 . . ?
C39 C40 H40A 111.1 . . ?
N23 C40 H40B 111.1 . . ?
C39 C40 H40B 111.1 . . ?
H40A C40 H40B 109.1 . . ?
C38 N24 C36 102.8(3) . . ?
C38 N24 C39 126.8(4) . . ?
C36 N24 C39 103.3(4) . . ?

loop_
_geom_bond_atom_site_label_1
_geom_bond_atom_site_label_2
_geom_bond_distance
_geom_bond_site_symmetry_2
_geom_bond_publ_flag
Li1 N7 2.010(3) . ?
Li1 N10 2.063(4) . ?
Li1 N1 2.100(3) . ?
Li1 N5 2.122(3) . ?
Li1 Li4 2.591(4) . ?
Li1 C16 2.717(4) . ?
Li1 Li2 2.982(4) . ?
Li1 Li5 3.185(4) . ?
Li2 N10 2.035(3) . ?
Li2 N16 2.036(3) . ?
Li2 N2 2.108(3) . ?
Li2 N4 2.114(3) . ?
Li2 Li3 2.617(4) . ?
Li2 Li6 3.062(4) . ?
Li3 N25 2.020(3) . ?
Li3 N4 2.043(3) . ?
Li3 N19 2.118(3) . ?
Li3 N2 2.183(3) . ?
Li3 C1 2.778(3) . ?
Li3 Li4 3.008(4) . ?
Li4 N22 2.023(3) . ?
Li4 N5 2.042(3) . ?
Li4 N19 2.056(3) . ?
Li4 N1 2.179(3) . ?
Li5 N13 1.994(4) . ?
Li5 N8 2.002(4) . ?
Li5 N11 2.049(4) . ?
Li5 C20 2.768(4) . ?
Li5 Li6 3.057(5) . ?
Li6 N14 1.971(4) . ?
Li6 N17 1.987(4) . ?
Li6 N11 2.032(4) . ?
Li6 N2 2.624(4) . ?
N1 C1 1.324(2) . ?
N1 C2 1.489(2) . ?
N2 C1 1.329(2) . ?
N2 C5 1.492(2) . ?
N3 C1 1.410(2) . ?
N3 C4 1.465(2) . ?
N3 C3 1.467(2) . ?
N4 C6 1.325(2) . ?
N4 C7 1.486(2) . ?
N5 C6 1.327(2) . ?
N5 C10 1.479(2) . ?
N6 C6 1.405(2) . ?
N6 C9 1.453(3) . ?
N6 C8 1.455(3) . ?
N7 C11 1.330(2) . ?
N7 C12 1.481(3) . ?
N8 C11 1.312(2) . ?
N8 C15 1.474(3) . ?
N9 C11 1.409(2) . ?
N9 C14 1.445(3) . ?
N9 C13 1.449(3) . ?
N10 C16 1.321(2) . ?
N10 C17 1.479(2) . ?
N11 C16 1.316(2) . ?
N11 C20 1.482(2) . ?
N12 C19 1.379(3) . ?
N12 C18 1.383(3) . ?
N12 C16 1.400(2) . ?
N13 C21 1.321(2) . ?
N13 C22 1.467(2) . ?
N14 C21 1.321(2) . ?
N14 C25 1.468(3) . ?
N15 C21 1.415(2) . ?
N15 C23 1.449(3) . ?
N15 C24 1.449(3) . ?
N16 C26 1.328(3) . ?
N16 C27 1.476(3) . ?
N17 C26 1.311(2) . ?
N17 C30 1.471(3) . ?
N18 C26 1.415(2) . ?
N18 C28 1.450(3) . ?
N18 C29 1.453(3) . ?
N19 C31 1.308(2) . ?
N19 C32 1.490(2) . ?
N20 C31 1.370(2) . ?
N20 C34 1.454(3) . ?
N20 C33 1.459(3) . ?
N21 C31 1.337(2) . ?
N21 C35 1.468(2) . ?
N21 H21X 0.88(2) . ?
N22 C36 1.276(3) . ?
N22 C37 1.479(3) . ?
N23 C36 1.342(3) . ?
N23 C40 1.454(3) . ?
N23 H23X 0.89(3) . ?
N25 C41 1.291(3) . ?
N25 C42 1.493(3) . ?
N26 C41 1.340(3) . ?
N26 C45 1.468(3) . ?
N26 H26X 0.90(2) . ?
N27 C41 1.388(3) . ?
N27 C44 1.452(3) . ?
N27 C43 1.454(3) . ?
C2 C3 1.533(3) . ?
C2 H2B 0.99 . ?
C2 H2A 0.99 . ?
C3 H3B 0.99 . ?
C3 H3A 0.99 . ?
C4 C5 1.541(3) . ?
C4 H4B 0.99 . ?
C4 H4A 0.99 . ?
C5 H5B 0.99 . ?
C5 H5A 0.99 . ?
C7 C8 1.530(3) . ?
C7 H7B 0.99 . ?
C7 H7A 0.99 . ?
C8 H8B 0.99 . ?
C8 H8A 0.99 . ?
C9 C10 1.535(3) . ?
C9 H9B 0.99 . ?
C9 H9A 0.99 . ?
C10 H10B 0.99 . ?
C10 H10A 0.99 . ?
C12 C13 1.536(3) . ?
C12 H12B 0.99 . ?
C12 H12A 0.99 . ?
C13 H13B 0.99 . ?
C13 H13A 0.99 . ?
C14 C15 1.517(3) . ?
C14 H14B 0.99 . ?
C14 H14A 0.99 . ?
C15 H15B 0.99 . ?
C15 H15A 0.99 . ?
C17 C18 1.510(3) . ?
C17 H17B 0.99 . ?
C17 H17A 0.99 . ?
C18 H18B 0.99 . ?
C18 H18A 0.99 . ?
C19 C20 1.496(3) . ?
C19 H19B 0.99 . ?
C19 H19A 0.99 . ?
C20 H20B 0.99 . ?
C20 H20A 0.99 . ?
C22 C23 1.530(3) . ?
C22 H22B 0.99 . ?
C22 H22A 0.99 . ?
C23 H23B 0.99 . ?
C23 H23A 0.99 . ?
C24 C25 1.529(3) . ?
C24 H24B 0.99 . ?
C24 H24A 0.99 . ?
C25 H25B 0.99 . ?
C25 H25A 0.99 . ?
C27 C28 1.525(3) . ?
C27 H27B 0.99 . ?
C27 H27A 0.99 . ?
C28 H28B 0.99 . ?
C28 H28A 0.99 . ?
C29 C30 1.535(4) . ?
C29 H29B 0.99 . ?
C29 H29A 0.99 . ?
C30 H30B 0.99 . ?
C30 H30A 0.99 . ?
C32 C33 1.540(3) . ?
C32 H32B 0.99 . ?
C32 H32A 0.99 . ?
C33 H33B 0.99 . ?
C33 H33A 0.99 . ?
C34 C35 1.528(3) . ?
C34 H34B 0.99 . ?
C34 H34A 0.99 . ?
C35 H35B 0.99 . ?
C35 H35A 0.99 . ?
C36 N24A 1.428(4) . ?
C36 N24 1.438(4) . ?
C42 C43 1.529(3) . ?
C42 H42B 0.99 . ?
C42 H42A 0.99 . ?
C43 H43B 0.99 . ?
C43 H43A 0.99 . ?
C44 C45 1.519(4) . ?
C44 H44B 0.99 . ?
C44 H44A 0.99 . ?
C45 H45B 0.99 . ?
C45 H45A 0.99 . ?
O C48 1.337(5) . ?
O C46 1.399(5) . ?
C46 C47 1.383(5) . ?
C46 H46B 0.99 . ?
C46 H46A 0.99 . ?
C47 H47C 0.98 . ?
C47 H47B 0.98 . ?
C47 H47A 0.98 . ?
C48 C49 1.495(7) . ?
C48 H48B 0.99 . ?
C48 H48A 0.99 . ?
C49 H49C 0.98 . ?
C49 H49B 0.98 . ?
C49 H49A 0.98 . ?
C37 C38 1.538(3) . ?
C37 H37A 0.99 . ?
C37 H37B 0.99 . ?
C38 N24 1.438(5) . ?
C38 H38A 0.99 . ?
C38 H38B 0.99 . ?
C39 N24 1.467(5) . ?
C39 C40 1.513(4) . ?
C39 H39A 0.99 . ?
C39 H39B 0.99 . ?
C40 H40A 0.99 . ?
C40 H40B 0.99 . ?
